data_2014408
loop_
_publ_author_name
'Madhukar Hemamalini'
'Packianathan Thomas Muthiah'
'Daniel E. Lynch'

_publ_section_title
;
 Hydrogen-bonding patterns in trimethoprim picolinate and
 2-amino-4,6-dimethylpyrimidinium picolinate hemihydrate
;
_journal_coeditor_code SQ1233
_journal_issue 2
_journal_name_full 'Acta Crystallographica Section C'
_journal_page_first o107
_journal_page_last o110
_journal_paper_doi 10.1107/S0108270105037856
_journal_volume 62
_journal_year 2006
_chemical_formula_iupac 'C14 H19 N4 O3 + , C6 H4 N O2 -'
_chemical_formula_moiety 'C14 H19 N4 O3 + , C6 H4 N O2 -'
_chemical_formula_structural 'C14 H19 N4 O3 + , C6 H4 N O2 -'
_chemical_formula_sum 'C20 H23 N5 O5'
_chemical_formula_weight 413.43
_chemical_name_common
;
Trimethoprim picolinate
;
_chemical_name_systematic
;
5-[(3,4,5-trimethoxyphenyl)methyl]-2,4-d-aminopyrimidin-1-ium
pyridine-2-carboxylate
;
_space_group_IT_number 2
_symmetry_cell_setting triclinic
_symmetry_space_group_name_Hall '-P 1'
_symmetry_space_group_name_H-M 'P -1'
_atom_sites_solution_hydrogens geom
_atom_sites_solution_primary direct
_atom_sites_solution_secondary difmap
_cell_angle_alpha 108.051(17)
_cell_angle_beta 98.741(2)
_cell_angle_gamma 107.517(2)
_cell_formula_units_Z 2
_cell_length_a 9.0642(3)
_cell_length_b 10.2730(3)
_cell_length_c 12.1188(4)
_cell_measurement_reflns_used 3758
_cell_measurement_temperature 120(2)
_cell_measurement_theta_max 27.63
_cell_measurement_theta_min 3.11
_cell_volume 985.03(14)
_computing_cell_refinement 'DENZO and COLLECT'
_computing_data_collection 'DENZO (Otwinowski & Minor, 1997) and COLLECT (Nonius, 1998)'
_computing_data_reduction 'DENZO and COLLECT'
_computing_molecular_graphics 'PLATON (Spek, 2003)'
_computing_publication_material PLATON
_computing_structure_refinement 'SHELXL97 (Sheldrick, 1997)'
_computing_structure_solution 'SHELXS97 (Sheldrick, 1997)'
_diffrn_ambient_temperature 120(2)
_diffrn_measured_fraction_theta_full 0.990
_diffrn_measured_fraction_theta_max 0.990
_diffrn_measurement_device_type 'Nonius KappaCCD area-detector'
_diffrn_measurement_method '\f and \w'
_diffrn_radiation_monochromator graphite
_diffrn_radiation_source 'Bruker Nonius FR591 rotating anode'
_diffrn_radiation_type MoK\a
_diffrn_radiation_wavelength 0.71073
_diffrn_reflns_av_R_equivalents 0.0358
_diffrn_reflns_av_sigmaI/netI 0.0332
_diffrn_reflns_limit_h_max 11
_diffrn_reflns_limit_h_min -11
_diffrn_reflns_limit_k_max 13
_diffrn_reflns_limit_k_min -13
_diffrn_reflns_limit_l_max 15
_diffrn_reflns_limit_l_min -15
_diffrn_reflns_number 17816
_diffrn_reflns_reduction_process ' ?'
_diffrn_reflns_theta_full 27.63
_diffrn_reflns_theta_max 27.63
_diffrn_reflns_theta_min 3.11
_diffrn_standards_decay_% 0
_diffrn_standards_number 0
_exptl_absorpt_coefficient_mu 0.103
_exptl_absorpt_correction_type none
_exptl_crystal_colour colourless
_exptl_crystal_density_diffrn 1.394
_exptl_crystal_density_method 'not measured'
_exptl_crystal_description block
_exptl_crystal_F_000 436
_exptl_crystal_size_max 0.22
_exptl_crystal_size_mid 0.20
_exptl_crystal_size_min 0.16
_refine_diff_density_max 0.467
_refine_diff_density_min -0.474
_refine_ls_extinction_coef 0.138(9)
_refine_ls_extinction_expression Fc^*^=kFc[1+0.001Fc^2^\l^3^/sin(2\q)]^-1/4^
_refine_ls_extinction_method 'SHELXL97 (Sheldrick, 1997)'
_refine_ls_goodness_of_fit_ref 1.126
_refine_ls_hydrogen_treatment constr
_refine_ls_matrix_type full
_refine_ls_number_parameters 275
_refine_ls_number_reflns 4537
_refine_ls_number_restraints 2
_refine_ls_restrained_S_all 1.126
_refine_ls_R_factor_all 0.0613
_refine_ls_R_factor_gt 0.0506
_refine_ls_shift/su_max 0.000
_refine_ls_shift/su_mean 0.000
_refine_ls_structure_factor_coef Fsqd
_refine_ls_weighting_details 'calc w = 1/[\s^2^(Fo^2^)+(0.0748P)^2^+0.2682P] where P=(Fo^2^+2Fc^2^)/3'
_refine_ls_weighting_scheme calc
_refine_ls_wR_factor_gt 0.1322
_refine_ls_wR_factor_ref 0.1408
_reflns_number_gt 3758
_reflns_number_total 4537
_reflns_threshold_expression I>2\s(I)
_cod_data_source_file sq1233.cif
_cod_data_source_block I
_cod_database_code 2014408

loop_
_symmetry_equiv_pos_as_xyz
x,y,z
-x,-y,-z

loop_
_atom_site_aniso_label
_atom_site_aniso_U_11
_atom_site_aniso_U_22
_atom_site_aniso_U_33
_atom_site_aniso_U_12
_atom_site_aniso_U_13
_atom_site_aniso_U_23
O1 0.0238(6) 0.0449(7) 0.0257(6) 0.0175(5) 0.0085(4) 0.0061(5)
O2 0.0292(6) 0.0270(6) 0.0170(5) 0.0120(5) 0.0025(4) 0.0030(4)
O3 0.0182(5) 0.0372(7) 0.0232(6) 0.0041(5) 0.0019(4) -0.0026(5)
N1 0.0184(6) 0.0172(6) 0.0213(6) 0.0048(5) 0.0031(5) 0.0077(5)
N2 0.0179(6) 0.0226(6) 0.0335(7) 0.0032(5) 0.0002(5) 0.0150(6)
N3 0.0173(6) 0.0182(6) 0.0173(6) 0.0051(5) 0.0022(4) 0.0067(5)
N4 0.0178(6) 0.0198(6) 0.0208(6) 0.0044(5) 0.0022(5) 0.0095(5)
C2 0.0188(7) 0.0201(7) 0.0161(6) 0.0068(5) 0.0040(5) 0.0067(5)
C4 0.0188(7) 0.0180(6) 0.0127(6) 0.0067(5) 0.0041(5) 0.0038(5)
C5 0.0187(7) 0.0184(7) 0.0152(6) 0.0074(5) 0.0038(5) 0.0047(5)
C6 0.0195(7) 0.0196(7) 0.0175(6) 0.0086(5) 0.0033(5) 0.0068(5)
C7 0.0165(7) 0.0199(7) 0.0197(7) 0.0069(5) 0.0027(5) 0.0068(5)
C8 0.0203(7) 0.0202(7) 0.0166(6) 0.0081(6) 0.0028(5) 0.0087(5)
C9 0.0180(7) 0.0245(7) 0.0184(7) 0.0078(6) 0.0042(5) 0.0064(6)
C10 0.0178(7) 0.0247(7) 0.0200(7) 0.0059(6) 0.0016(5) 0.0068(6)
C11 0.0237(7) 0.0228(7) 0.0154(7) 0.0092(6) 0.0033(5) 0.0050(5)
C12 0.0200(7) 0.0278(8) 0.0214(7) 0.0126(6) 0.0070(5) 0.0098(6)
C13 0.0180(7) 0.0241(7) 0.0204(7) 0.0069(6) 0.0021(5) 0.0079(6)
C14 0.0455(11) 0.0667(14) 0.0455(11) 0.0300(10) 0.0296(9) 0.0322(10)
C15 0.0374(9) 0.0266(8) 0.0289(8) 0.0143(7) 0.0029(7) 0.0029(7)
C16 0.0181(8) 0.0458(11) 0.0364(10) 0.0032(7) 0.0048(7) -0.0075(8)
O4 0.0191(5) 0.0228(6) 0.0380(6) 0.0038(4) 0.0037(4) 0.0147(5)
O5 0.0199(5) 0.0265(6) 0.0451(7) 0.0052(4) 0.0030(5) 0.0217(5)
N5 0.0200(6) 0.0209(6) 0.0241(6) 0.0071(5) 0.0027(5) 0.0077(5)
C17 0.0216(7) 0.0235(7) 0.0241(7) 0.0081(6) 0.0027(6) 0.0055(6)
C18 0.0284(8) 0.0306(8) 0.0215(7) 0.0170(7) 0.0068(6) 0.0099(6)
C19 0.0342(8) 0.0243(7) 0.0274(8) 0.0162(7) 0.0120(6) 0.0133(6)
C20 0.0243(7) 0.0204(7) 0.0232(7) 0.0081(6) 0.0089(6) 0.0080(6)
C21 0.0206(7) 0.0188(7) 0.0177(6) 0.0067(6) 0.0054(5) 0.0055(5)
C22 0.0207(7) 0.0185(7) 0.0222(7) 0.0055(6) 0.0049(5) 0.0070(6)

loop_
_atom_site_label
_atom_site_fract_x
_atom_site_fract_y
_atom_site_fract_z
_atom_site_U_iso_or_equiv
_atom_site_thermal_displace_type
_atom_site_calc_flag
_atom_site_refinement_flags
_atom_site_occupancy
_atom_site_type_symbol
O1 0.29547(13) 0.29892(14) -0.04713(10) 0.0319(4) Uani . . 1.000 O
O2 -0.03386(13) 0.12018(12) -0.17057(9) 0.0258(3) Uani . . 1.000 O
O3 -0.26112(13) 0.17969(13) -0.07534(10) 0.0317(3) Uani . . 1.000 O
N1 0.56507(14) 0.87061(13) 0.40540(11) 0.0196(3) Uani . . 1.000 N
N2 0.79043(15) 0.84689(14) 0.50036(12) 0.0254(4) Uani . . 1.000 N
N3 0.54430(14) 0.66108(13) 0.45274(10) 0.0183(3) Uani . . 1.000 N
N4 0.30117(14) 0.47725(13) 0.40408(11) 0.0200(3) Uani . . 1.000 N
C2 0.63246(17) 0.79137(15) 0.45279(12) 0.0186(4) Uani . . 1.000 C
C4 0.38491(16) 0.60563(15) 0.40065(12) 0.0171(4) Uani . . 1.000 C
C5 0.30918(16) 0.67967(15) 0.34116(12) 0.0178(4) Uani . . 1.000 C
C6 0.40562(16) 0.81274(15) 0.34830(12) 0.0188(4) Uani . . 1.000 C
C7 0.13508(16) 0.61038(15) 0.27220(12) 0.0191(4) Uani . . 1.000 C
C8 0.09541(17) 0.47753(15) 0.15650(12) 0.0187(4) Uani . . 1.000 C
C9 -0.06572(17) 0.38872(16) 0.09793(12) 0.0208(4) Uani . . 1.000 C
C10 -0.10754(17) 0.27040(16) -0.01023(13) 0.0222(4) Uani . . 1.000 C
C11 0.01190(17) 0.23695(16) -0.06140(12) 0.0213(4) Uani . . 1.000 C
C12 0.17131(17) 0.32655(17) -0.00353(13) 0.0218(4) Uani . . 1.000 C
C13 0.21267(17) 0.44543(16) 0.10498(13) 0.0216(4) Uani . . 1.000 C
C14 0.2884(3) 0.2868(3) -0.16859(18) 0.0454(7) Uani . . 1.000 C
C15 -0.0113(2) -0.00803(18) -0.16083(15) 0.0330(5) Uani . . 1.000 C
C16 -0.38648(19) 0.1978(2) -0.02138(16) 0.0418(6) Uani . . 1.000 C
O4 1.00904(12) 1.29703(12) 0.42584(10) 0.0273(3) Uani . . 1.000 O
O5 0.84420(13) 1.09113(12) 0.43359(11) 0.0299(3) Uani . . 1.000 O
N5 0.58438(15) 1.12103(13) 0.31752(11) 0.0224(3) Uani . . 1.000 N
C17 0.45697(18) 1.14181(17) 0.26488(13) 0.0244(4) Uani . . 1.000 C
C18 0.46611(19) 1.26903(17) 0.24437(13) 0.0253(4) Uani . . 1.000 C
C19 0.61429(19) 1.38263(17) 0.28288(14) 0.0260(4) Uani . . 1.000 C
C20 0.74732(18) 1.36326(16) 0.33792(13) 0.0224(4) Uani . . 1.000 C
C21 0.72833(17) 1.23095(15) 0.35188(12) 0.0195(4) Uani . . 1.000 C
C22 0.87224(17) 1.20425(16) 0.40862(13) 0.0212(4) Uani . . 1.000 C
H1 0.63090 0.95500 0.40720 0.0500 Uiso . R 1.000 H
H2A 0.84000 0.79300 0.52200 0.0500 Uiso . R 1.000 H
H2B 0.84700 0.92960 0.49470 0.0500 Uiso . R 1.000 H
H4A 0.35340 0.44340 0.44890 0.0500 Uiso . R 1.000 H
H4B 0.19580 0.44170 0.38280 0.0500 Uiso . R 1.000 H
H6 0.36170 0.86620 0.31320 0.0230 Uiso . R 1.000 H
H7A 0.10310 0.68410 0.25210 0.0230 Uiso . R 1.000 H
H7B 0.07190 0.57990 0.32390 0.0230 Uiso . R 1.000 H
H9 -0.14560 0.40910 0.13180 0.0250 Uiso . R 1.000 H
H13 0.32030 0.50390 0.14320 0.0260 Uiso . R 1.000 H
H14A 0.23610 0.18520 -0.22170 0.0540 Uiso . R 1.000 H
H14B 0.39540 0.32420 -0.17620 0.0540 Uiso . R 1.000 H
H14C 0.22900 0.34290 -0.18950 0.0540 Uiso . R 1.000 H
H15A 0.09990 0.01630 -0.12350 0.0400 Uiso . R 1.000 H
H15B -0.04250 -0.08340 -0.23980 0.0400 Uiso . R 1.000 H
H15C -0.07600 -0.04320 -0.11270 0.0400 Uiso . R 1.000 H
H16A -0.37200 0.18020 0.05210 0.0500 Uiso . R 1.000 H
H16B -0.48850 0.12900 -0.07580 0.0500 Uiso . R 1.000 H
H16C -0.38340 0.29650 -0.00410 0.0500 Uiso . R 1.000 H
H17 0.35670 1.06660 0.24070 0.0290 Uiso . R 1.000 H
H18 0.37490 1.27780 0.20570 0.0300 Uiso . R 1.000 H
H19 0.62450 1.47040 0.27210 0.0310 Uiso . R 1.000 H
H20 0.84820 1.43820 0.36510 0.0270 Uiso . R 1.000 H

loop_
_atom_type_symbol
_atom_type_description
_atom_type_scat_dispersion_real
_atom_type_scat_dispersion_imag
_atom_type_scat_source
O O 0.0106 0.0060 'International Tables Vol C Tables 4.2.6.8 and 6.1.1.4'
N N 0.0061 0.0033 'International Tables Vol C Tables 4.2.6.8 and 6.1.1.4'
H H 0.0000 0.0000 'International Tables Vol C Tables 4.2.6.8 and 6.1.1.4'
C C 0.0033 0.0016 'International Tables Vol C Tables 4.2.6.8 and 6.1.1.4'

loop_
_geom_angle_atom_site_label_1
_geom_angle_atom_site_label_2
_geom_angle_atom_site_label_3
_geom_angle
_geom_angle_publ_flag
C12 O1 C14 116.33(16) no
C11 O2 C15 113.92(12) no
C10 O3 C16 117.20(13) no
C2 N1 C6 119.87(14) yes
C2 N3 C4 118.52(14) yes
C2 N1 H1 116.97 no
C6 N1 H1 122.87 no
C2 N2 H2A 120.56 no
H2A N2 H2B 119.60 no
C2 N2 H2B 118.40 no
H4A N4 H4B 119.60 no
C4 N4 H4A 116.20 no
C4 N4 H4B 121.58 no
C17 N5 C21 117.35(14) no
N2 C2 N3 119.92(14) yes
N1 C2 N3 121.87(14) yes
N1 C2 N2 118.21(14) yes
N4 C4 C5 121.38(14) no
N3 C4 N4 116.74(14) yes
N3 C4 C5 121.86(14) no
C4 C5 C6 115.90(14) no
C4 C5 C7 121.75(14) no
C6 C5 C7 122.32(14) no
N1 C6 C5 121.73(14) no
C5 C7 C8 114.30(13) no
C7 C8 C13 122.39(14) no
C9 C8 C13 118.92(13) no
C7 C8 C9 118.64(14) no
C8 C9 C10 120.56(15) no
O3 C10 C9 124.86(15) no
O3 C10 C11 114.79(13) no
C9 C10 C11 120.35(15) no
C10 C11 C12 118.74(14) no
O2 C11 C10 118.93(14) no
O2 C11 C12 122.26(14) no
O1 C12 C11 122.04(14) no
O1 C12 C13 117.24(14) no
C11 C12 C13 120.66(15) no
C8 C13 C12 120.74(15) no
C5 C6 H6 119.16 no
N1 C6 H6 119.11 no
C5 C7 H7A 108.70 no
C5 C7 H7B 108.69 no
C8 C7 H7B 108.66 no
H7A C7 H7B 107.61 no
C8 C7 H7A 108.69 no
C10 C9 H9 119.75 no
C8 C9 H9 119.69 no
C8 C13 H13 119.62 no
C12 C13 H13 119.64 no
O1 C14 H14B 109.48 no
O1 C14 H14C 109.46 no
O1 C14 H14A 109.46 no
H14A C14 H14C 109.52 no
H14B C14 H14C 109.45 no
H14A C14 H14B 109.45 no
O2 C15 H15A 109.49 no
O2 C15 H15B 109.46 no
H15A C15 H15B 109.42 no
H15A C15 H15C 109.47 no
O2 C15 H15C 109.51 no
H15B C15 H15C 109.48 no
O3 C16 H16B 109.52 no
O3 C16 H16C 109.41 no
O3 C16 H16A 109.49 no
H16A C16 H16C 109.50 no
H16B C16 H16C 109.45 no
H16A C16 H16B 109.45 no
N5 C17 C18 123.71(16) no
C17 C18 C19 118.32(16) no
C18 C19 C20 118.74(16) no
C19 C20 C21 119.22(16) no
N5 C21 C20 122.62(15) no
N5 C21 C22 116.73(14) no
C20 C21 C22 120.65(14) no
O4 C22 O5 125.62(15) no
O4 C22 C21 117.18(14) no
O5 C22 C21 117.20(14) no
N5 C17 H17 118.19 no
C18 C17 H17 118.11 no
C17 C18 H18 120.83 no
C19 C18 H18 120.85 no
C18 C19 H19 120.64 no
C20 C19 H19 120.62 no
C19 C20 H20 120.42 no
C21 C20 H20 120.36 no

loop_
_geom_bond_atom_site_label_1
_geom_bond_atom_site_label_2
_geom_bond_site_symmetry_1
_geom_bond_site_symmetry_2
_geom_bond_distance
_geom_bond_publ_flag
O1 C12 . . 1.381(2) yes
O1 C14 . . 1.428(2) yes
O2 C11 . . 1.3826(18) yes
O2 C15 . . 1.429(2) yes
O3 C10 . . 1.363(2) yes
O3 C16 . . 1.425(2) yes
O4 C22 . . 1.255(2) yes
O5 C22 . . 1.253(2) yes
N1 C2 . . 1.359(2) no
N1 C6 . . 1.358(2) no
N2 C2 . . 1.327(2) no
N3 C2 . . 1.336(2) no
N3 C4 . . 1.347(2) no
N4 C4 . . 1.326(2) no
N1 H1 . . 0.8838 no
N2 H2B . . 0.8798 no
N2 H2A . . 0.8838 no
N4 H4A . . 0.8821 no
N4 H4B . . 0.8769 no
N5 C21 . . 1.344(2) no
N5 C17 . . 1.340(2) no
C4 C5 . . 1.440(2) no
C5 C6 . . 1.351(2) no
C5 C7 . . 1.500(2) no
C7 C8 . . 1.524(2) no
C8 C9 . . 1.397(2) no
C8 C13 . . 1.383(2) no
C9 C10 . . 1.387(2) no
C10 C11 . . 1.404(2) no
C11 C12 . . 1.385(2) no
C12 C13 . . 1.393(2) no
C6 H6 . . 0.9306 no
C7 H7B . . 0.9702 no
C7 H7A . . 0.9705 no
C9 H9 . . 0.9300 no
C13 H13 . . 0.9298 no
C14 H14A . . 0.9599 no
C14 H14B . . 0.9600 no
C14 H14C . . 0.9602 no
C15 H15A . . 0.9606 no
C15 H15B . . 0.9603 no
C15 H15C . . 0.9600 no
C16 H16B . . 0.9602 no
C16 H16C . . 0.9604 no
C16 H16A . . 0.9599 no
C17 C18 . . 1.385(2) no
C18 C19 . . 1.383(3) no
C19 C20 . . 1.386(2) no
C20 C21 . . 1.384(2) no
C21 C22 . . 1.520(2) no
C17 H17 . . 0.9300 no
C18 H18 . . 0.9298 no
C19 H19 . . 0.9301 no
C20 H20 . . 0.9300 no

loop_
_geom_contact_atom_site_label_1
_geom_contact_atom_site_label_2
_geom_contact_distance
_geom_contact_site_symmetry_2
_geom_contact_publ_flag
O1 O2 2.8568(17) . no
O1 C15 3.231(2) . no
O1 C16 3.349(2) 1_655 no
O2 O3 2.6443(17) . no
O2 C14 2.899(3) . no
O2 O1 2.8568(17) . no
O3 O2 2.6443(17) . no
O3 C6 3.4012(18) 2_565 no
O3 C17 3.141(2) 2_565 no
O4 N2 2.8693(19) 2_776 no
O4 N4 2.8412(18) 1_665 no
O5 N1 2.7308(19) . no
O5 N5 2.7047(19) . no
O5 C2 3.200(2) . no
O5 N2 3.1021(19) 2_776 no
O5 N2 2.7982(19) . no
O1 H16C 2.8871 1_655 no
O1 H15A 2.6770 . no
O2 H14C 2.8591 . no
O2 H17 2.7965 2_565 no
O2 H14A 2.5595 . no
O2 H7A 2.6861 2_565 no
O3 H6 2.7319 2_565 no
O3 H17 2.4857 2_565 no
O4 H20 2.8471 2_786 no
O4 H2A 1.9971 2_776 no
O4 H15B 2.7447 2_665 no
O4 H20 2.5256 . no
O4 H4B 2.1403 1_665 no
O5 H2A 2.6427 2_776 no
O5 H2B 2.0209 . no
O5 H1 1.9244 . no
O5 H2B 2.8930 2_776 no
N1 N5 3.0441(19) . no
N1 O5 2.7308(19) . no
N2 O5 3.1021(19) 2_776 no
N2 C22 3.338(2) 2_776 no
N2 O5 2.7982(19) . no
N2 O4 2.8693(19) 2_776 no
N3 C19 3.265(2) 1_545 no
N3 N4 2.9966(18) 2_666 no
N3 C17 3.3975(19) 2_676 no
N4 C20 3.214(2) 2_676 no
N4 O4 2.8412(18) 1_445 no
N4 C8 3.2846(19) . no
N4 C18 3.286(2) 1_545 no
N4 N3 2.9966(18) 2_666 no
N5 C6 3.259(2) . no
N5 O5 2.7047(19) . no
N5 N1 3.0441(19) . no
N3 H19 2.8002 1_545 no
N3 H4A 2.1187 2_666 no
N4 H7B 2.7777 . no
N4 H18 2.9470 1_545 no
N5 H1 2.3897 . no
N5 H6 2.7626 . no
C2 O5 3.200(2) . no
C2 C14 3.522(3) 2_665 no
C2 C17 3.544(2) 2_676 no
C4 C13 3.329(2) . no
C4 C21 3.423(2) 2_676 no
C4 C20 3.512(2) 2_676 no
C6 N5 3.259(2) . no
C6 O3 3.4012(18) 2_565 no
C8 N4 3.2846(19) . no
C8 C10 3.549(2) 2_565 no
C10 C8 3.549(2) 2_565 no
C13 C4 3.329(2) . no
C14 C2 3.522(3) 2_665 no
C14 O2 2.899(3) . no
C14 C15 3.444(4) . no
C15 O1 3.231(2) . no
C15 C14 3.444(4) . no
C16 O1 3.349(2) 1_455 no
C16 C19 3.584(2) 1_445 no
C17 N3 3.3975(19) 2_676 no
C17 O3 3.141(2) 2_565 no
C17 C2 3.544(2) 2_676 no
C18 N4 3.286(2) 1_565 no
C19 N3 3.265(2) 1_565 no
C19 C16 3.584(2) 1_665 no
C20 N4 3.214(2) 2_676 no
C20 C4 3.512(2) 2_676 no
C21 C4 3.423(2) 2_676 no
C22 N2 3.338(2) 2_776 no
C2 H4A 3.0287 2_666 no
C4 H13 2.8679 . no
C4 H4A 3.0296 2_666 no
C5 H13 2.5543 . no
C7 H4B 2.6252 . no
C8 H4B 2.9246 . no
C9 H16A 2.7962 . no
C9 H16C 2.6959 . no
C11 H14C 2.8554 . no
C11 H14A 3.0654 . no
C11 H7A 2.8326 2_565 no
C12 H15A 2.8795 . no
C13 H18 2.9832 1_545 no
C14 H19 3.0778 2_675 no
C14 H15A 3.0507 . no
C15 H14A 2.8712 . no
C15 H17 2.9470 2_565 no
C16 H9 2.5185 . no
C17 H6 2.9689 . no
C18 H4A 3.0848 1_565 no
C18 H16A 2.9905 1_665 no
C19 H16A 2.9696 1_665 no
C19 H9 3.0539 1_665 no
C20 H9 2.9316 1_665 no
C21 H1 3.0193 . no
C22 H1 2.8163 . no
C22 H2A 2.6049 2_776 no
C22 H15B 2.9407 2_665 no
H1 O5 1.9244 . no
H1 N5 2.3897 . no
H1 C21 3.0193 . no
H1 C22 2.8163 . no
H1 H2B 2.2084 . no
H2A O4 1.9971 2_776 no
H2A C22 2.6049 2_776 no
H2A O5 2.6427 2_776 no
H2B O5 2.8930 2_776 no
H2B H1 2.2084 . no
H2B O5 2.0209 . no
H4A C18 3.0848 1_545 no
H4A C4 3.0296 2_666 no
H4A N3 2.1187 2_666 no
H4A C2 3.0287 2_666 no
H4A H4A 2.4891 2_666 no
H4B C7 2.6252 . no
H4B C8 2.9246 . no
H4B O4 2.1403 1_445 no
H4B H7B 2.2651 . no
H6 N5 2.7626 . no
H6 C17 2.9689 . no
H6 O3 2.7319 2_565 no
H6 H17 2.4854 . no
H6 H7A 2.3487 . no
H7A O2 2.6861 2_565 no
H7A H6 2.3487 . no
H7A C11 2.8326 2_565 no
H7B H4B 2.2651 . no
H7B N4 2.7777 . no
H7B H9 2.5251 . no
H7B H20 2.3369 1_445 no
H9 C16 2.5185 . no
H9 C19 3.0539 1_445 no
H9 C20 2.9316 1_445 no
H9 H7B 2.5251 . no
H9 H16A 2.3998 . no
H9 H16C 2.2217 . no
H13 C5 2.5543 . no
H13 C4 2.8679 . no
H13 H14B 2.5355 2_665 no
H14A C15 2.8712 . no
H14A C11 3.0654 . no
H14A O2 2.5595 . no
H14A H15A 2.5274 . no
H14B H13 2.5355 2_665 no
H14C O2 2.8591 . no
H14C H19 2.5504 2_675 no
H14C C11 2.8554 . no
H15A C12 2.8795 . no
H15A O1 2.6770 . no
H15A C14 3.0507 . no
H15A H14A 2.5274 . no
H15B O4 2.7447 2_665 no
H15B C22 2.9407 2_665 no
H16A C19 2.9696 1_445 no
H16A H9 2.3998 . no
H16A C9 2.7962 . no
H16A C18 2.9905 1_445 no
H16C O1 2.8871 1_455 no
H16C C9 2.6959 . no
H16C H9 2.2217 . no
H17 H6 2.4854 . no
H17 O2 2.7965 2_565 no
H17 O3 2.4857 2_565 no
H17 C15 2.9470 2_565 no
H18 N4 2.9470 1_565 no
H18 C13 2.9832 1_565 no
H19 N3 2.8002 1_565 no
H19 C14 3.0778 2_675 no
H19 H14C 2.5504 2_675 no
H20 O4 2.5256 . no
H20 H7B 2.3369 1_665 no
H20 O4 2.8471 2_786 no

loop_
_geom_hbond_atom_site_label_D
_geom_hbond_atom_site_label_H
_geom_hbond_atom_site_label_A
_geom_hbond_site_symmetry_A
_geom_hbond_distance_DH
_geom_hbond_distance_HA
_geom_hbond_distance_DA
_geom_hbond_angle_DHA
_geom_hbond_publ_flag
N1 H1 O5 . 0.88 1.92 2.7308(19) 151 yes
N1 H1 N5 . 0.88 2.39 3.0441(19) 131 yes
N2 H2A O4 2_776 0.88 2.00 2.8693(19) 169 yes
N2 H2B O5 . 0.88 2.02 2.7982(19) 147 yes
N4 H4A N3 2_666 0.88 2.12 2.9966(18) 173 yes
N4 H4B O4 1_445 0.88 2.14 2.8412(18) 137 yes
C14 H14A O2 . 0.96 2.56 2.899(3) 101 yes
C17 H17 O3 2_565 0.93 2.49 3.141(2) 128 yes

loop_
_geom_torsion_atom_site_label_1
_geom_torsion_atom_site_label_2
_geom_torsion_atom_site_label_3
_geom_torsion_atom_site_label_4
_geom_torsion
_geom_torsion_publ_flag
C14 O1 C12 C11 55.3(2) no
C14 O1 C12 C13 -127.54(19) no
C15 O2 C11 C10 -105.07(17) no
C15 O2 C11 C12 78.1(2) no
C16 O3 C10 C9 -7.5(2) no
C16 O3 C10 C11 173.07(15) no
C6 N1 C2 N3 -4.9(2) no
C6 N1 C2 N2 175.31(13) no
C2 N1 C6 C5 2.7(2) no
C4 N3 C2 N1 2.1(2) no
C4 N3 C2 N2 -178.08(13) no
C2 N3 C4 N4 -178.97(13) no
C2 N3 C4 C5 2.7(2) no
C17 N5 C21 C20 1.9(2) no
C21 N5 C17 C18 0.0(2) no
C17 N5 C21 C22 -178.53(13) no
N4 C4 C5 C6 177.17(13) no
N3 C4 C5 C7 173.50(13) no
N3 C4 C5 C6 -4.5(2) no
N4 C4 C5 C7 -4.8(2) no
C6 C5 C7 C8 109.13(16) no
C7 C5 C6 N1 -176.29(13) no
C4 C5 C7 C8 -68.79(18) no
C4 C5 C6 N1 1.8(2) no
C5 C7 C8 C13 -14.7(2) no
C5 C7 C8 C9 168.05(14) no
C7 C8 C9 C10 177.28(14) no
C13 C8 C9 C10 -0.1(2) no
C7 C8 C13 C12 -177.29(15) no
C9 C8 C13 C12 0.0(2) no
C8 C9 C10 C11 1.0(2) no
C8 C9 C10 O3 -178.44(15) no
C9 C10 C11 O2 -178.65(14) no
O3 C10 C11 C12 177.75(15) no
C9 C10 C11 C12 -1.7(2) no
O3 C10 C11 O2 0.8(2) no
C10 C11 C12 C13 1.6(2) no
O2 C11 C12 O1 -4.5(2) no
C10 C11 C12 O1 178.69(15) no
O2 C11 C12 C13 178.43(15) no
C11 C12 C13 C8 -0.8(3) no
O1 C12 C13 C8 -177.98(15) no
N5 C17 C18 C19 -1.6(2) no
C17 C18 C19 C20 1.3(2) no
C18 C19 C20 C21 0.5(2) no
C19 C20 C21 C22 178.27(14) no
C19 C20 C21 N5 -2.2(2) no
N5 C21 C22 O4 170.51(13) no
C20 C21 C22 O4 -9.9(2) no
C20 C21 C22 O5 170.47(14) no
N5 C21 C22 O5 -9.1(2) no

loop_
_cod_related_entry_id
_cod_related_entry_database
_cod_related_entry_code
1 ChemSpider 21133636
